data_7036610
loop_
_publ_author_name
'Lochenie, Charles'
'Heinz, Julia'
'Milius, Wolfgang'
'Weber, Birgit'

_publ_section_title
;
 Iron(ii) spin crossover complexes with diaminonaphthalene-based Schiff
 base-like ligands: mononuclear complexes.
;
_journal_issue 41
_journal_name_full 'Dalton transactions (Cambridge, England : 2003)'
_journal_page_first 18065
_journal_page_last 18077
_journal_paper_doi 10.1039/c5dt03048j
_journal_volume 44
_journal_year 2015
_chemical_formula_moiety 'C46 H48 N4 O10'
_chemical_formula_sum 'C46 H48 N4 O10'
_chemical_formula_weight 816.88
_chemical_name_common H2L20b
_chemical_name_systematic
;
 ?
;
_space_group_crystal_system triclinic
_space_group_IT_number 2
_space_group_name_Hall '-P 1'
_space_group_name_H-M_alt 'P -1'
_symmetry_space_group_name_Hall '-P 1'
_symmetry_space_group_name_H-M 'P -1'
_atom_sites_solution_hydrogens geom
_atom_sites_solution_primary direct
_atom_sites_solution_secondary difmap
_audit_creation_date 2014-06-24
_audit_creation_method SHELXL-2013
_audit_update_record
;
2015-08-07 deposited with the CCDC.
2015-09-22 downloaded from the CCDC.
;
_cell_angle_alpha 88.110(5)
_cell_angle_beta 87.730(5)
_cell_angle_gamma 86.920(5)
_cell_formula_units_Z 2
_cell_length_a 7.838(5)
_cell_length_b 12.330(5)
_cell_length_c 21.170(5)
_cell_measurement_reflns_used 70
_cell_measurement_temperature 100(2)
_cell_measurement_theta_max 13.5543
_cell_measurement_theta_min 3.2752
_cell_volume 2040.4(16)
_computing_cell_refinement 'APEX2 v2012.4-3 (Bruker AXS)'
_computing_data_collection 'Bruker Instrument Service v3.0.21'
_computing_data_reduction 'SAINT v8.18c (Bruker AXS Inc., 2011)'
_computing_molecular_graphics ORTEP-III
_computing_publication_material PLATON
_computing_structure_refinement 'SHELXL-2014 (Sheldrick, 2014)'
_computing_structure_solution SIR97
_diffrn_ambient_temperature 100(2)
_diffrn_detector_area_resol_mean 10.4167
_diffrn_measured_fraction_theta_full 0.676
_diffrn_measured_fraction_theta_max 0.993
_diffrn_measurement_device_type 'D8 Venture'
_diffrn_measurement_method 'mix of omega and phi scans'
_diffrn_radiation_type MoK\a
_diffrn_radiation_wavelength 0.71073
_diffrn_reflns_av_R_equivalents 0.0737
_diffrn_reflns_av_unetI/netI 0.0968
_diffrn_reflns_laue_measured_fraction_full 0.676
_diffrn_reflns_laue_measured_fraction_max 0.993
_diffrn_reflns_limit_h_max 8
_diffrn_reflns_limit_h_min -8
_diffrn_reflns_limit_k_max 12
_diffrn_reflns_limit_k_min -12
_diffrn_reflns_limit_l_max 22
_diffrn_reflns_limit_l_min -22
_diffrn_reflns_number 12238
_diffrn_reflns_point_group_measured_fraction_full 0.676
_diffrn_reflns_point_group_measured_fraction_max 0.993
_diffrn_reflns_theta_full 25.240
_diffrn_reflns_theta_max 21.97
_diffrn_reflns_theta_min 2.578
_diffrn_source
;                  
rotating anode generator
;
_exptl_absorpt_coefficient_mu 0.094
_exptl_absorpt_correction_T_max 0.7447
_exptl_absorpt_correction_T_min 0.7202
_exptl_absorpt_correction_type multi-scan
_exptl_absorpt_process_details 'SADABS V2012/1 (Bruker AXS Inc.)'
_exptl_crystal_colour 'light yellow'
_exptl_crystal_density_diffrn 1.333
_exptl_crystal_density_method 'not measured'
_exptl_crystal_description platelet
_exptl_crystal_F_000 864
_exptl_crystal_size_max 0.144
_exptl_crystal_size_mid 0.087
_exptl_crystal_size_min 0.022
_refine_diff_density_max 0.329
_refine_diff_density_min -0.275
_refine_diff_density_rms 0.062
_refine_ls_extinction_method none
_refine_ls_goodness_of_fit_ref 1.045
_refine_ls_hydrogen_treatment constr
_refine_ls_matrix_type full
_refine_ls_number_parameters 541
_refine_ls_number_reflns 4998
_refine_ls_number_restraints 0
_refine_ls_restrained_S_all 1.045
_refine_ls_R_factor_all 0.1087
_refine_ls_R_factor_gt 0.0526
_refine_ls_shift/su_max 0.000
_refine_ls_shift/su_mean 0.000
_refine_ls_structure_factor_coef Fsqd
_refine_ls_weighting_details 'w=1/[\s^2^(Fo^2^)+(0.0822P)^2^+0.3392P] where P=(Fo^2^+2Fc^2^)/3'
_refine_ls_weighting_scheme calc
_refine_ls_wR_factor_gt 0.1299
_refine_ls_wR_factor_ref 0.1664
_reflns_number_gt 3065
_reflns_number_total 4998
_reflns_threshold_expression 'I > 2\s(I)'
_cod_data_source_file c5dt03048j2.cif
_cod_data_source_block rv181
_cod_depositor_comments 'Adding full bibliography for 7036604--7036611.cif.'
_cod_database_code 7036610

loop_
_space_group_symop_operation_xyz
'x, y, z'
'-x, -y, -z'

loop_
_atom_site_label
_atom_site_type_symbol
_atom_site_fract_x
_atom_site_fract_y
_atom_site_fract_z
_atom_site_U_iso_or_equiv
_atom_site_adp_type
_atom_site_occupancy
_atom_site_site_symmetry_order
_atom_site_calc_flag
_atom_site_refinement_flags_posn
_atom_site_refinement_flags_adp
C1 C 0.1028(5) 0.1668(4) 0.60271(19) 0.0202(11) Uani 1 1 d . .
C2 C 0.1617(5) 0.2749(3) 0.61279(18) 0.0183(11) Uani 1 1 d . .
C3 C 0.2425(5) 0.2951(4) 0.66760(18) 0.0189(11) Uani 1 1 d . .
H3 H 0.2756 0.3670 0.6735 0.023 Uiso 1 1 calc R U
C4 C 0.3637(5) 0.2336(3) 0.76860(18) 0.0162(11) Uani 1 1 d . .
C5 C 0.4001(5) 0.3320(4) 0.79062(18) 0.0193(11) Uani 1 1 d . .
H5 H 0.3699 0.3962 0.7668 0.023 Uiso 1 1 calc R U
C6 C 0.4820(5) 0.3399(3) 0.84823(19) 0.0181(11) Uani 1 1 d . .
C7 C 0.5223(5) 0.4416(4) 0.8714(2) 0.0230(11) Uani 1 1 d . .
H7 H 0.4960 0.5064 0.8475 0.028 Uiso 1 1 calc R U
C8 C 0.5989(5) 0.4467(4) 0.92807(19) 0.0232(12) Uani 1 1 d . .
H8 H 0.6256 0.5151 0.9433 0.028 Uiso 1 1 calc R U
C9 C 0.6383(5) 0.3513(4) 0.96394(19) 0.0238(12) Uani 1 1 d . .
H9 H 0.6895 0.3559 1.0036 0.029 Uiso 1 1 calc R U
C10 C 0.6040(5) 0.2524(4) 0.94238(18) 0.0206(11) Uani 1 1 d . .
H10 H 0.6332 0.1886 0.9669 0.025 Uiso 1 1 calc R U
C11 C 0.5253(5) 0.2432(3) 0.88394(19) 0.0185(11) Uani 1 1 d . .
C12 C 0.4896(5) 0.1428(3) 0.85956(18) 0.0170(10) Uani 1 1 d . .
H12 H 0.5207 0.0776 0.8824 0.020 Uiso 1 1 calc R U
C13 C 0.4113(5) 0.1375(3) 0.80365(18) 0.0168(11) Uani 1 1 d . .
C14 C 0.3345(5) -0.0511(3) 0.80937(19) 0.0181(11) Uani 1 1 d . .
H14 H 0.2982 -0.0419 0.8523 0.022 Uiso 1 1 calc R U
C15 C 0.3324(5) -0.1540(3) 0.78601(19) 0.0202(11) Uani 1 1 d . .
C16 C 0.3947(6) -0.1739(4) 0.7217(2) 0.0257(12) Uani 1 1 d . .
C17 C 0.0077(6) 0.1422(4) 0.54539(19) 0.0257(12) Uani 1 1 d . .
H17A H 0.0894 0.1276 0.5100 0.039 Uiso 1 1 calc R U
H17B H -0.0691 0.2047 0.5342 0.039 Uiso 1 1 calc R U
H17C H -0.0593 0.0783 0.5544 0.039 Uiso 1 1 calc R U
C18 C 0.1470(5) 0.3629(4) 0.5646(2) 0.0241(11) Uani 1 1 d . .
C19 C 0.1556(6) 0.4789(3) 0.5839(2) 0.0277(12) Uani 1 1 d . .
H19A H 0.2755 0.4965 0.5866 0.042 Uiso 1 1 calc R U
H19B H 0.0966 0.4882 0.6252 0.042 Uiso 1 1 calc R U
H19C H 0.1003 0.5274 0.5523 0.042 Uiso 1 1 calc R U
C20 C 0.4115(7) -0.2859(4) 0.6953(2) 0.0380(14) Uani 1 1 d . .
H20A H 0.4623 -0.2818 0.6522 0.057 Uiso 1 1 calc R U
H20B H 0.2983 -0.3156 0.6943 0.057 Uiso 1 1 calc R U
H20C H 0.4851 -0.3331 0.7220 0.057 Uiso 1 1 calc R U
C21 C 0.2702(6) -0.2394(4) 0.8290(2) 0.0249(12) Uani 1 1 d . .
C22 C 0.1877(6) -0.2089(4) 0.89126(19) 0.0312(13) Uani 1 1 d . .
H22A H 0.1433 -0.2737 0.9128 0.047 Uiso 1 1 calc R U
H22B H 0.0935 -0.1549 0.8843 0.047 Uiso 1 1 calc R U
H22C H 0.2724 -0.1782 0.9174 0.047 Uiso 1 1 calc R U
C31 C 0.7824(6) 0.8264(4) 0.8110(2) 0.0264(12) Uani 1 1 d . .
C32 C 0.8475(5) 0.8485(3) 0.74621(19) 0.0214(11) Uani 1 1 d . .
C33 C 0.8520(5) 0.9554(4) 0.7240(2) 0.0212(11) Uani 1 1 d . .
H33 H 0.8904 0.9672 0.6813 0.025 Uiso 1 1 calc R U
C34 C 0.7839(5) 1.1485(3) 0.72906(19) 0.0183(11) Uani 1 1 d . .
C35 C 0.7055(5) 1.1638(4) 0.67346(18) 0.0190(11) Uani 1 1 d . .
H35 H 0.6634 1.1034 0.6534 0.023 Uiso 1 1 calc R U
C36 C 0.6858(5) 1.2680(3) 0.64513(18) 0.0170(11) Uani 1 1 d . .
C37 C 0.6115(5) 1.2861(4) 0.58617(19) 0.0210(11) Uani 1 1 d . .
H37 H 0.5686 1.2269 0.5652 0.025 Uiso 1 1 calc R U
C38 C 0.6003(5) 1.3876(4) 0.5588(2) 0.0271(12) Uani 1 1 d . .
H38 H 0.5539 1.3982 0.5181 0.032 Uiso 1 1 calc R U
C39 C 0.6561(6) 1.4762(4) 0.5900(2) 0.0270(12) Uani 1 1 d . .
H39 H 0.6471 1.5467 0.5706 0.032 Uiso 1 1 calc R U
C40 C 0.7238(5) 1.4618(4) 0.64819(19) 0.0229(11) Uani 1 1 d . .
H40 H 0.7592 1.5228 0.6696 0.027 Uiso 1 1 calc R U
C41 C 0.7417(5) 1.3572(3) 0.67697(18) 0.0167(10) Uani 1 1 d . .
C42 C 0.8215(5) 1.3388(4) 0.73488(18) 0.0183(11) Uani 1 1 d . .
H42 H 0.8600 1.3989 0.7563 0.022 Uiso 1 1 calc R U
C43 C 0.8451(5) 1.2367(3) 0.76110(18) 0.0162(10) Uani 1 1 d . .
C44 C 0.9866(5) 1.2841(4) 0.85681(19) 0.0193(11) Uani 1 1 d . .
H44 H 0.9694 1.3591 0.8460 0.023 Uiso 1 1 calc R U
C45 C 1.0678(5) 1.2569(3) 0.91206(18) 0.0160(10) Uani 1 1 d . .
C46 C 1.1004(5) 1.1432(4) 0.93112(19) 0.0210(11) Uani 1 1 d . .
C47 C 0.7626(7) 0.7141(4) 0.8376(2) 0.0405(14) Uani 1 1 d . .
H47A H 0.7459 0.7165 0.8837 0.061 Uiso 1 1 calc R U
H47B H 0.8657 0.6688 0.8271 0.061 Uiso 1 1 calc R U
H47C H 0.6634 0.6833 0.8195 0.061 Uiso 1 1 calc R U
C48 C 0.9011(6) 0.7649(4) 0.7019(2) 0.0303(12) Uani 1 1 d . .
C49 C 0.9703(7) 0.7958(4) 0.6367(2) 0.0387(14) Uani 1 1 d . .
H49A H 1.0611 0.8467 0.6402 0.058 Uiso 1 1 calc R U
H49B H 0.8781 0.8304 0.6120 0.058 Uiso 1 1 calc R U
H49C H 1.0168 0.7305 0.6156 0.058 Uiso 1 1 calc R U
C50 C 1.1930(6) 1.1083(4) 0.98944(18) 0.0285(12) Uani 1 1 d . .
H50A H 1.2132 1.0292 0.9905 0.043 Uiso 1 1 calc R U
H50B H 1.1236 1.1301 1.0269 0.043 Uiso 1 1 calc R U
H50C H 1.3027 1.1429 0.9891 0.043 Uiso 1 1 calc R U
C51 C 1.1171(5) 1.3470(4) 0.9508(2) 0.0211(11) Uani 1 1 d . .
C52 C 1.0931(6) 1.4621(3) 0.9257(2) 0.0258(12) Uani 1 1 d . .
H52A H 1.1269 1.5121 0.9575 0.039 Uiso 1 1 calc R U
H52B H 0.9726 1.4778 0.9164 0.039 Uiso 1 1 calc R U
H52C H 1.1641 1.4716 0.8870 0.039 Uiso 1 1 calc R U
C61 C 0.5603(6) 0.9130(4) 0.5377(2) 0.0327(13) Uani 1 1 d . .
H61A H 0.5761 0.8790 0.5803 0.039 Uiso 1 1 calc R U
H61B H 0.6050 0.8605 0.5059 0.039 Uiso 1 1 calc R U
C62 C 0.3747(6) 0.9386(4) 0.5285(2) 0.0331(13) Uani 1 1 d . .
H62A H 0.3129 0.8706 0.5320 0.040 Uiso 1 1 calc R U
H62B H 0.3284 0.9868 0.5623 0.040 Uiso 1 1 calc R U
N1 N 0.2771(4) 0.2206(3) 0.71267(15) 0.0186(9) Uani 1 1 d . .
H1 H 0.2415 0.1553 0.7068 0.022 Uiso 1 1 calc R U
N2 N 0.3833(4) 0.0364(3) 0.77639(15) 0.0188(9) Uani 1 1 d . .
H2 H 0.3993 0.0313 0.7352 0.023 Uiso 1 1 calc R U
N31 N 0.8077(4) 1.0424(3) 0.75686(15) 0.0194(9) Uani 1 1 d . .
H31 H 0.7921 1.0343 0.7981 0.023 Uiso 1 1 calc R U
N32 N 0.9304(4) 1.2133(3) 0.81747(15) 0.0191(9) Uani 1 1 d . .
H32 H 0.9487 1.1441 0.8279 0.023 Uiso 1 1 calc R U
O1 O 0.1272(4) 0.0920(2) 0.64291(13) 0.0242(8) Uani 1 1 d . .
O2 O 0.4408(4) -0.0967(3) 0.68679(13) 0.0320(8) Uani 1 1 d . .
O3 O 0.1316(4) 0.3446(3) 0.50896(14) 0.0396(9) Uani 1 1 d . .
O4 O 0.2831(4) -0.3362(3) 0.81635(14) 0.0348(9) Uani 1 1 d . .
O31 O 0.7402(4) 0.9033(3) 0.84596(13) 0.0302(8) Uani 1 1 d . .
O32 O 1.0533(4) 1.0704(2) 0.89717(13) 0.0261(8) Uani 1 1 d . .
O33 O 0.8888(5) 0.6680(3) 0.71564(15) 0.0472(10) Uani 1 1 d . .
O34 O 1.1729(4) 1.3313(3) 1.00364(14) 0.0382(9) Uani 1 1 d . .
O61 O 0.6536(4) 1.0098(3) 0.53143(14) 0.0328(9) Uani 1 1 d . .
O71 O 0.1127(5) -0.4896(3) 0.75543(17) 0.0592(11) Uani 1 1 d . .

loop_
_atom_site_aniso_label
_atom_site_aniso_U_11
_atom_site_aniso_U_22
_atom_site_aniso_U_33
_atom_site_aniso_U_23
_atom_site_aniso_U_13
_atom_site_aniso_U_12
C1 0.008(3) 0.037(3) 0.015(2) -0.003(2) 0.005(2) 0.002(2)
C2 0.013(3) 0.026(3) 0.016(2) -0.002(2) 0.000(2) 0.000(2)
C3 0.014(3) 0.022(3) 0.021(3) 0.001(2) 0.004(2) -0.001(2)
C4 0.011(3) 0.026(3) 0.012(2) 0.000(2) 0.001(2) -0.004(2)
C5 0.017(3) 0.023(3) 0.017(2) 0.006(2) 0.001(2) -0.003(2)
C6 0.014(3) 0.023(3) 0.018(2) -0.003(2) 0.003(2) -0.006(2)
C7 0.020(3) 0.022(3) 0.026(3) 0.002(2) 0.002(2) -0.004(2)
C8 0.022(3) 0.029(3) 0.019(3) -0.003(2) 0.000(2) -0.008(2)
C9 0.023(3) 0.032(3) 0.018(2) -0.005(2) -0.005(2) -0.009(2)
C10 0.018(3) 0.025(3) 0.019(2) 0.002(2) -0.005(2) -0.002(2)
C11 0.011(3) 0.025(3) 0.019(2) -0.002(2) 0.004(2) -0.002(2)
C12 0.014(3) 0.020(3) 0.016(2) 0.005(2) 0.004(2) 0.001(2)
C13 0.014(3) 0.019(3) 0.017(2) -0.001(2) 0.003(2) -0.002(2)
C14 0.015(3) 0.023(3) 0.017(2) 0.001(2) -0.002(2) -0.003(2)
C15 0.018(3) 0.023(3) 0.020(3) -0.002(2) -0.004(2) -0.003(2)
C16 0.021(3) 0.030(3) 0.027(3) -0.006(2) -0.005(2) 0.000(2)
C17 0.021(3) 0.034(3) 0.023(3) -0.006(2) 0.001(2) -0.003(2)
C18 0.017(3) 0.035(3) 0.020(3) 0.001(2) -0.002(2) -0.002(2)
C19 0.029(3) 0.029(3) 0.025(3) 0.005(2) -0.002(2) 0.002(2)
C20 0.050(4) 0.032(3) 0.032(3) -0.011(2) -0.001(3) 0.001(3)
C21 0.026(3) 0.024(3) 0.026(3) -0.002(2) -0.010(2) -0.002(2)
C22 0.040(3) 0.027(3) 0.026(3) 0.010(2) -0.002(2) -0.006(2)
C31 0.025(3) 0.028(3) 0.027(3) 0.006(2) -0.016(2) -0.009(2)
C32 0.020(3) 0.021(3) 0.023(3) -0.003(2) -0.006(2) -0.008(2)
C33 0.020(3) 0.023(3) 0.022(3) -0.004(2) -0.003(2) -0.005(2)
C34 0.020(3) 0.020(3) 0.015(2) -0.001(2) 0.008(2) -0.003(2)
C35 0.016(3) 0.029(3) 0.013(2) -0.004(2) 0.003(2) -0.007(2)
C36 0.012(3) 0.026(3) 0.013(2) -0.002(2) 0.0037(19) -0.002(2)
C37 0.017(3) 0.023(3) 0.023(3) -0.004(2) 0.002(2) -0.004(2)
C38 0.019(3) 0.042(3) 0.021(3) -0.001(2) -0.003(2) -0.002(2)
C39 0.023(3) 0.026(3) 0.033(3) 0.005(2) -0.003(2) -0.001(2)
C40 0.022(3) 0.024(3) 0.022(3) -0.003(2) -0.003(2) -0.001(2)
C41 0.012(3) 0.023(3) 0.015(2) -0.003(2) 0.003(2) 0.001(2)
C42 0.014(3) 0.022(3) 0.019(2) -0.007(2) 0.000(2) -0.003(2)
C43 0.011(3) 0.026(3) 0.011(2) 0.000(2) 0.0033(19) 0.000(2)
C44 0.017(3) 0.019(3) 0.022(3) -0.004(2) 0.000(2) -0.005(2)
C45 0.017(3) 0.019(3) 0.012(2) -0.002(2) 0.004(2) -0.004(2)
C46 0.018(3) 0.028(3) 0.017(2) -0.007(2) 0.004(2) -0.005(2)
C47 0.055(4) 0.031(3) 0.038(3) 0.008(2) -0.015(3) -0.017(3)
C48 0.032(3) 0.027(3) 0.034(3) -0.004(2) -0.016(2) -0.006(2)
C49 0.049(4) 0.036(3) 0.031(3) -0.014(2) -0.006(3) 0.008(3)
C50 0.039(3) 0.030(3) 0.016(2) 0.004(2) -0.003(2) -0.001(2)
C51 0.015(3) 0.027(3) 0.020(3) -0.001(2) 0.004(2) -0.001(2)
C52 0.028(3) 0.026(3) 0.024(3) -0.007(2) -0.004(2) -0.007(2)
C61 0.020(3) 0.045(3) 0.034(3) -0.016(3) 0.002(2) -0.005(3)
C62 0.025(3) 0.047(3) 0.028(3) -0.014(3) 0.007(2) -0.011(3)
N1 0.016(2) 0.023(2) 0.017(2) 0.0004(18) 0.0017(17) -0.0066(17)
N2 0.024(2) 0.021(2) 0.0124(18) -0.0021(17) 0.0003(16) -0.0047(18)
N31 0.025(2) 0.022(2) 0.0127(19) 0.0001(18) -0.0029(16) -0.0066(18)
N32 0.021(2) 0.019(2) 0.018(2) -0.0023(17) -0.0021(17) -0.0041(17)
O1 0.0249(19) 0.031(2) 0.0170(17) -0.0011(15) 0.0008(14) -0.0055(15)
O2 0.043(2) 0.031(2) 0.0218(18) -0.0050(16) 0.0034(16) -0.0026(17)
O3 0.054(3) 0.045(2) 0.0208(19) 0.0039(16) -0.0094(17) -0.0093(18)
O4 0.047(2) 0.021(2) 0.037(2) -0.0004(16) -0.0116(17) -0.0048(17)
O31 0.038(2) 0.032(2) 0.0212(17) 0.0014(16) -0.0033(15) -0.0069(17)
O32 0.030(2) 0.0216(18) 0.0264(17) 0.0013(15) -0.0015(15) -0.0016(15)
O33 0.073(3) 0.021(2) 0.049(2) -0.0048(17) -0.016(2) -0.0097(19)
O34 0.058(3) 0.036(2) 0.0215(19) -0.0034(16) -0.0190(17) 0.0000(18)
O61 0.024(2) 0.049(2) 0.0273(19) -0.0130(16) -0.0008(15) -0.0140(17)
O71 0.061(3) 0.045(2) 0.073(3) -0.007(2) -0.010(2) -0.003(2)

loop_
_atom_type_symbol
_atom_type_description
_atom_type_scat_dispersion_real
_atom_type_scat_dispersion_imag
_atom_type_scat_source
C C 0.0033 0.0016 'International Tables Vol C Tables 4.2.6.8 and 6.1.1.4'
H H 0.0000 0.0000 'International Tables Vol C Tables 4.2.6.8 and 6.1.1.4'
N N 0.0061 0.0033 'International Tables Vol C Tables 4.2.6.8 and 6.1.1.4'
O O 0.0106 0.0060 'International Tables Vol C Tables 4.2.6.8 and 6.1.1.4'

loop_
_geom_angle_atom_site_label_1
_geom_angle_atom_site_label_2
_geom_angle_atom_site_label_3
_geom_angle
_geom_angle_site_symmetry_1
O1 C1 C2 120.4(4) .
O1 C1 C17 117.7(4) .
C2 C1 C17 121.9(4) .
C3 C2 C1 119.9(4) .
C3 C2 C18 117.9(4) .
C1 C2 C18 122.1(3) .
N1 C3 C2 124.2(4) .
N1 C3 H3 117.9 .
C2 C3 H3 117.9 .
C5 C4 N1 123.7(4) .
C5 C4 C13 119.5(4) .
N1 C4 C13 116.7(3) .
C4 C5 C6 121.0(4) .
C4 C5 H5 119.5 .
C6 C5 H5 119.5 .
C5 C6 C7 121.7(4) .
C5 C6 C11 119.1(4) .
C7 C6 C11 119.2(4) .
C8 C7 C6 120.3(4) .
C8 C7 H7 119.9 .
C6 C7 H7 119.9 .
C7 C8 C9 120.4(4) .
C7 C8 H8 119.8 .
C9 C8 H8 119.8 .
C10 C9 C8 120.7(4) .
C10 C9 H9 119.7 .
C8 C9 H9 119.7 .
C9 C10 C11 120.8(4) .
C9 C10 H10 119.6 .
C11 C10 H10 119.6 .
C12 C11 C10 122.7(4) .
C12 C11 C6 118.8(4) .
C10 C11 C6 118.6(4) .
C13 C12 C11 120.9(4) .
C13 C12 H12 119.5 .
C11 C12 H12 119.5 .
C12 C13 C4 120.7(4) .
C12 C13 N2 121.7(4) .
C4 C13 N2 117.6(3) .
N2 C14 C15 125.0(4) .
N2 C14 H14 117.5 .
C15 C14 H14 117.5 .
C14 C15 C16 119.9(4) .
C14 C15 C21 117.1(4) .
C16 C15 C21 123.0(4) .
O2 C16 C15 119.7(4) .
O2 C16 C20 117.7(4) .
C15 C16 C20 122.6(4) .
C1 C17 H17A 109.5 .
C1 C17 H17B 109.5 .
H17A C17 H17B 109.5 .
C1 C17 H17C 109.5 .
H17A C17 H17C 109.5 .
H17B C17 H17C 109.5 .
O3 C18 C2 121.7(4) .
O3 C18 C19 118.8(4) .
C2 C18 C19 119.5(4) .
C18 C19 H19A 109.5 .
C18 C19 H19B 109.5 .
H19A C19 H19B 109.5 .
C18 C19 H19C 109.5 .
H19A C19 H19C 109.5 .
H19B C19 H19C 109.5 .
C16 C20 H20A 109.5 .
C16 C20 H20B 109.5 .
H20A C20 H20B 109.5 .
C16 C20 H20C 109.5 .
H20A C20 H20C 109.5 .
H20B C20 H20C 109.5 .
O4 C21 C15 122.8(4) .
O4 C21 C22 118.1(4) .
C15 C21 C22 119.1(4) .
C21 C22 H22A 109.5 .
C21 C22 H22B 109.5 .
H22A C22 H22B 109.5 .
C21 C22 H22C 109.5 .
H22A C22 H22C 109.5 .
H22B C22 H22C 109.5 .
O31 C31 C32 119.8(4) .
O31 C31 C47 117.4(4) .
C32 C31 C47 122.8(4) .
C33 C32 C48 116.8(4) .
C33 C32 C31 119.0(4) .
C48 C32 C31 124.1(4) .
N31 C33 C32 125.8(4) .
N31 C33 H33 117.1 .
C32 C33 H33 117.1 .
C35 C34 C43 121.3(4) .
C35 C34 N31 120.6(4) .
C43 C34 N31 118.1(4) .
C34 C35 C36 120.7(4) .
C34 C35 H35 119.6 .
C36 C35 H35 119.6 .
C35 C36 C37 122.1(4) .
C35 C36 C41 118.9(4) .
C37 C36 C41 119.0(4) .
C38 C37 C36 120.7(4) .
C38 C37 H37 119.7 .
C36 C37 H37 119.7 .
C37 C38 C39 120.6(4) .
C37 C38 H38 119.7 .
C39 C38 H38 119.7 .
C40 C39 C38 120.2(4) .
C40 C39 H39 119.9 .
C38 C39 H39 119.9 .
C39 C40 C41 120.6(4) .
C39 C40 H40 119.7 .
C41 C40 H40 119.7 .
C42 C41 C36 119.0(4) .
C42 C41 C40 121.9(4) .
C36 C41 C40 118.9(4) .
C43 C42 C41 121.6(4) .
C43 C42 H42 119.2 .
C41 C42 H42 119.2 .
C42 C43 N32 123.9(4) .
C42 C43 C34 118.4(4) .
N32 C43 C34 117.7(4) .
N32 C44 C45 125.0(4) .
N32 C44 H44 117.5 .
C45 C44 H44 117.5 .
C44 C45 C46 120.4(4) .
C44 C45 C51 117.4(4) .
C46 C45 C51 122.2(4) .
O32 C46 C45 119.6(4) .
O32 C46 C50 117.4(4) .
C45 C46 C50 123.0(4) .
C31 C47 H47A 109.5 .
C31 C47 H47B 109.5 .
H47A C47 H47B 109.5 .
C31 C47 H47C 109.5 .
H47A C47 H47C 109.5 .
H47B C47 H47C 109.5 .
O33 C48 C32 121.5(4) .
O33 C48 C49 118.3(4) .
C32 C48 C49 120.2(4) .
C48 C49 H49A 109.5 .
C48 C49 H49B 109.5 .
H49A C49 H49B 109.5 .
C48 C49 H49C 109.5 .
H49A C49 H49C 109.5 .
H49B C49 H49C 109.5 .
C46 C50 H50A 109.5 .
C46 C50 H50B 109.5 .
H50A C50 H50B 109.5 .
C46 C50 H50C 109.5 .
H50A C50 H50C 109.5 .
H50B C50 H50C 109.5 .
O34 C51 C45 122.1(4) .
O34 C51 C52 118.5(4) .
C45 C51 C52 119.4(4) .
C51 C52 H52A 109.5 .
C51 C52 H52B 109.5 .
H52A C52 H52B 109.5 .
C51 C52 H52C 109.5 .
H52A C52 H52C 109.5 .
H52B C52 H52C 109.5 .
O61 C61 C62 110.5(4) .
O61 C61 H61A 109.5 .
C62 C61 H61A 109.5 .
O61 C61 H61B 109.5 .
C62 C61 H61B 109.5 .
H61A C61 H61B 108.1 .
O61 C62 C61 111.4(4) 2_676
O61 C62 H62A 109.3 2_676
C61 C62 H62A 109.3 .
O61 C62 H62B 109.3 2_676
C61 C62 H62B 109.3 .
H62A C62 H62B 108.0 .
C3 N1 C4 127.7(3) .
C3 N1 H1 116.2 .
C4 N1 H1 116.2 .
C14 N2 C13 124.0(3) .
C14 N2 H2 118.0 .
C13 N2 H2 118.0 .
C33 N31 C34 123.4(3) .
C33 N31 H31 118.3 .
C34 N31 H31 118.3 .
C44 N32 C43 127.2(4) .
C44 N32 H32 116.4 .
C43 N32 H32 116.4 .
C62 O61 C61 109.8(3) 2_676

loop_
_geom_bond_atom_site_label_1
_geom_bond_atom_site_label_2
_geom_bond_distance
_geom_bond_site_symmetry_2
C1 O1 1.247(5) .
C1 C2 1.458(6) .
C1 C17 1.496(5) .
C2 C3 1.380(5) .
C2 C18 1.468(6) .
C3 N1 1.328(5) .
C3 H3 0.9500 .
C4 C5 1.362(6) .
C4 N1 1.406(5) .
C4 C13 1.418(6) .
C5 C6 1.409(5) .
C5 H5 0.9500 .
C6 C7 1.417(6) .
C6 C11 1.423(6) .
C7 C8 1.367(5) .
C7 H7 0.9500 .
C8 C9 1.406(6) .
C8 H8 0.9500 .
C9 C10 1.360(6) .
C9 H9 0.9500 .
C10 C11 1.415(5) .
C10 H10 0.9500 .
C11 C12 1.403(6) .
C12 C13 1.360(5) .
C12 H12 0.9500 .
C13 N2 1.423(5) .
C14 N2 1.331(5) .
C14 C15 1.377(6) .
C14 H14 0.9500 .
C15 C16 1.453(6) .
C15 C21 1.460(6) .
C16 O2 1.246(5) .
C16 C20 1.503(6) .
C17 H17A 0.9800 .
C17 H17B 0.9800 .
C17 H17C 0.9800 .
C18 O3 1.219(5) .
C18 C19 1.505(6) .
C19 H19A 0.9800 .
C19 H19B 0.9800 .
C19 H19C 0.9800 .
C20 H20A 0.9800 .
C20 H20B 0.9800 .
C20 H20C 0.9800 .
C21 O4 1.229(5) .
C21 C22 1.496(6) .
C22 H22A 0.9800 .
C22 H22B 0.9800 .
C22 H22C 0.9800 .
C31 O31 1.246(5) .
C31 C32 1.466(6) .
C31 C47 1.491(6) .
C32 C33 1.387(6) .
C32 C48 1.452(6) .
C33 N31 1.322(5) .
C33 H33 0.9500 .
C34 C35 1.352(6) .
C34 C43 1.416(6) .
C34 N31 1.422(5) .
C35 C36 1.403(6) .
C35 H35 0.9500 .
C36 C37 1.404(5) .
C36 C41 1.408(5) .
C37 C38 1.362(6) .
C37 H37 0.9500 .
C38 C39 1.393(6) .
C38 H38 0.9500 .
C39 C40 1.363(6) .
C39 H39 0.9500 .
C40 C41 1.410(6) .
C40 H40 0.9500 .
C41 C42 1.405(5) .
C42 C43 1.366(6) .
C42 H42 0.9500 .
C43 N32 1.405(5) .
C44 N32 1.329(5) .
C44 C45 1.377(6) .
C44 H44 0.9500 .
C45 C46 1.458(6) .
C45 C51 1.479(6) .
C46 O32 1.248(5) .
C46 C50 1.496(6) .
C47 H47A 0.9800 .
C47 H47B 0.9800 .
C47 H47C 0.9800 .
C48 O33 1.229(5) .
C48 C49 1.506(6) .
C49 H49A 0.9800 .
C49 H49B 0.9800 .
C49 H49C 0.9800 .
C50 H50A 0.9800 .
C50 H50B 0.9800 .
C50 H50C 0.9800 .
C51 O34 1.222(5) .
C51 C52 1.504(6) .
C52 H52A 0.9800 .
C52 H52B 0.9800 .
C52 H52C 0.9800 .
C61 O61 1.433(5) .
C61 C62 1.491(6) .
C61 H61A 0.9900 .
C61 H61B 0.9900 .
C62 O61 1.421(5) 2_676
C62 H62A 0.9900 .
C62 H62B 0.9900 .
N1 H1 0.8800 .
N2 H2 0.8800 .
N31 H31 0.8800 .
N32 H32 0.8800 .
O61 C62 1.421(5) 2_676

loop_
_geom_torsion_atom_site_label_1
_geom_torsion_atom_site_label_2
_geom_torsion_atom_site_label_3
_geom_torsion_atom_site_label_4
_geom_torsion
_geom_torsion_site_symmetry_4
O1 C1 C2 C3 -1.1(6) .
C17 C1 C2 C3 177.3(4) .
O1 C1 C2 C18 175.3(4) .
C17 C1 C2 C18 -6.3(6) .
C1 C2 C3 N1 2.3(6) .
C18 C2 C3 N1 -174.3(4) .
N1 C4 C5 C6 177.7(4) .
C13 C4 C5 C6 -1.0(6) .
C4 C5 C6 C7 179.4(4) .
C4 C5 C6 C11 -0.6(6) .
C5 C6 C7 C8 178.8(4) .
C11 C6 C7 C8 -1.2(6) .
C6 C7 C8 C9 -0.1(6) .
C7 C8 C9 C10 1.2(7) .
C8 C9 C10 C11 -1.1(6) .
C9 C10 C11 C12 179.1(4) .
C9 C10 C11 C6 -0.2(6) .
C5 C6 C11 C12 2.0(6) .
C7 C6 C11 C12 -178.0(4) .
C5 C6 C11 C10 -178.6(4) .
C7 C6 C11 C10 1.4(6) .
C10 C11 C12 C13 179.0(4) .
C6 C11 C12 C13 -1.7(6) .
C11 C12 C13 C4 0.0(6) .
C11 C12 C13 N2 176.2(4) .
C5 C4 C13 C12 1.4(6) .
N1 C4 C13 C12 -177.5(4) .
C5 C4 C13 N2 -175.0(4) .
N1 C4 C13 N2 6.2(5) .
N2 C14 C15 C16 3.1(7) .
N2 C14 C15 C21 -178.4(4) .
C14 C15 C16 O2 -3.9(6) .
C21 C15 C16 O2 177.7(4) .
C14 C15 C16 C20 174.1(4) .
C21 C15 C16 C20 -4.3(7) .
C3 C2 C18 O3 155.4(4) .
C1 C2 C18 O3 -21.1(7) .
C3 C2 C18 C19 -23.1(6) .
C1 C2 C18 C19 160.4(4) .
C14 C15 C21 O4 -170.2(4) .
C16 C15 C21 O4 8.2(7) .
C14 C15 C21 C22 9.4(6) .
C16 C15 C21 C22 -172.1(4) .
O31 C31 C32 C33 -3.5(6) .
C47 C31 C32 C33 176.1(4) .
O31 C31 C32 C48 179.6(4) .
C47 C31 C32 C48 -0.8(7) .
C48 C32 C33 N31 179.7(4) .
C31 C32 C33 N31 2.5(6) .
C43 C34 C35 C36 1.3(6) .
N31 C34 C35 C36 -178.4(4) .
C34 C35 C36 C37 177.3(4) .
C34 C35 C36 C41 -3.0(6) .
C35 C36 C37 C38 -177.4(4) .
C41 C36 C37 C38 2.8(6) .
C36 C37 C38 C39 -2.6(7) .
C37 C38 C39 C40 0.4(7) .
C38 C39 C40 C41 1.4(7) .
C35 C36 C41 C42 2.5(6) .
C37 C36 C41 C42 -177.8(4) .
C35 C36 C41 C40 179.3(4) .
C37 C36 C41 C40 -1.0(6) .
C39 C40 C41 C42 175.6(4) .
C39 C40 C41 C36 -1.1(6) .
C36 C41 C42 C43 -0.4(6) .
C40 C41 C42 C43 -177.1(4) .
C41 C42 C43 N32 177.2(4) .
C41 C42 C43 C34 -1.2(6) .
C35 C34 C43 C42 0.8(6) .
N31 C34 C43 C42 -179.5(4) .
C35 C34 C43 N32 -177.8(4) .
N31 C34 C43 N32 1.9(5) .
N32 C44 C45 C46 0.8(6) .
N32 C44 C45 C51 -178.3(4) .
C44 C45 C46 O32 -0.4(6) .
C51 C45 C46 O32 178.7(4) .
C44 C45 C46 C50 178.0(4) .
C51 C45 C46 C50 -2.9(6) .
C33 C32 C48 O33 -174.2(4) .
C31 C32 C48 O33 2.7(7) .
C33 C32 C48 C49 4.5(6) .
C31 C32 C48 C49 -178.5(4) .
C44 C45 C51 O34 172.0(4) .
C46 C45 C51 O34 -7.1(6) .
C44 C45 C51 C52 -6.0(6) .
C46 C45 C51 C52 174.9(4) .
O61 C61 C62 O61 57.7(5) 2_676
C2 C3 N1 C4 177.6(4) .
C5 C4 N1 C3 12.2(6) .
C13 C4 N1 C3 -169.1(4) .
C15 C14 N2 C13 -169.2(4) .
C12 C13 N2 C14 40.3(6) .
C4 C13 N2 C14 -143.4(4) .
C32 C33 N31 C34 -167.7(4) .
C35 C34 N31 C33 40.2(6) .
C43 C34 N31 C33 -139.5(4) .
C45 C44 N32 C43 179.1(4) .
C42 C43 N32 C44 6.7(6) .
C34 C43 N32 C44 -174.8(4) .
C62 C61 O61 C62 -56.7(5) 2_676
